data_7240447
loop_
_publ_author_name
'Ahuja, Dipali'
'Sv\"ard, Michael'
'Lusi, Matteo'
'Rasmuson, Ake'

_publ_section_title
;
 Solution and calorimetric thermodynamic study of a new 1:1 sulfamethazine
 -- 3- methylsalicylic acid co-crystal
;
_journal_name_full CrystEngComm
_journal_paper_doi 10.1039/D0CE00498G
_journal_year 2020
_chemical_formula_sum 'C20 H22 N4 O5 S'
_chemical_formula_weight 430.47
_space_group_crystal_system orthorhombic
_space_group_IT_number 61
_space_group_name_Hall '-P 2ac 2ab'
_space_group_name_H-M_alt 'P b c a'
_atom_sites_solution_hydrogens geom
_audit_creation_method SHELXL-2018/3
_audit_update_record
;
2020-03-18 deposited with the CCDC.	2020-05-04 downloaded from the CCDC.
;
_cell_angle_alpha 90
_cell_angle_beta 90
_cell_angle_gamma 90
_cell_formula_units_Z 8
_cell_length_a 11.0926(6)
_cell_length_b 14.8423(8)
_cell_length_c 25.6676(14)
_cell_measurement_reflns_used 3290
_cell_measurement_temperature 104(2)
_cell_measurement_theta_max 20
_cell_measurement_theta_min 2
_cell_volume 4225.9(4)
_computing_structure_refinement 'SHELXL-2018/3 (Sheldrick, 2018)'
_computing_structure_solution 'SHELXT 2014/5 (Sheldrick, 2014)'
_diffrn_ambient_temperature 104(2)
_diffrn_measured_fraction_theta_full 0.998
_diffrn_measured_fraction_theta_max 0.996
_diffrn_measurement_device_type 'Bruker D8 Quest'
_diffrn_radiation_type MoK\a
_diffrn_radiation_wavelength 0.71076
_diffrn_reflns_av_R_equivalents 0.0722
_diffrn_reflns_av_unetI/netI 0.0279
_diffrn_reflns_Laue_measured_fraction_full 0.998
_diffrn_reflns_Laue_measured_fraction_max 0.996
_diffrn_reflns_limit_h_max 14
_diffrn_reflns_limit_h_min -14
_diffrn_reflns_limit_k_max 19
_diffrn_reflns_limit_k_min -19
_diffrn_reflns_limit_l_max 34
_diffrn_reflns_limit_l_min -34
_diffrn_reflns_number 135226
_diffrn_reflns_point_group_measured_fraction_full 0.998
_diffrn_reflns_point_group_measured_fraction_max 0.996
_diffrn_reflns_theta_full 25.242
_diffrn_reflns_theta_max 28.456
_diffrn_reflns_theta_min 2.857
_exptl_absorpt_coefficient_mu 0.191
_exptl_absorpt_correction_T_max 0.7456
_exptl_absorpt_correction_T_min 0.7226
_exptl_absorpt_correction_type multi-scan
_exptl_absorpt_process_details sadabs
_exptl_crystal_colour colourless
_exptl_crystal_density_diffrn 1.350
_exptl_crystal_description block
_exptl_crystal_F_000 1808
_exptl_crystal_size_max 0.2
_exptl_crystal_size_mid 0.2
_exptl_crystal_size_min 0.1
_refine_diff_density_max 0.483
_refine_diff_density_min -0.432
_refine_diff_density_rms 0.060
_refine_ls_extinction_method none
_refine_ls_goodness_of_fit_ref 1.159
_refine_ls_hydrogen_treatment constr
_refine_ls_matrix_type full
_refine_ls_number_parameters 274
_refine_ls_number_reflns 5313
_refine_ls_number_restraints 0
_refine_ls_restrained_S_all 1.159
_refine_ls_R_factor_all 0.0726
_refine_ls_R_factor_gt 0.0535
_refine_ls_shift/su_max 0.001
_refine_ls_shift/su_mean 0.000
_refine_ls_structure_factor_coef Fsqd
_refine_ls_weighting_details 'w=1/[\s^2^(Fo^2^)+(0.0407P)^2^+4.0280P] where P=(Fo^2^+2Fc^2^)/3'
_refine_ls_weighting_scheme calc
_refine_ls_wR_factor_gt 0.1113
_refine_ls_wR_factor_ref 0.1183
_reflns_Friedel_coverage 0.000
_reflns_number_gt 4282
_reflns_number_total 5313
_reflns_threshold_expression 'I > 2\s(I)'
_cod_data_source_file d0ce00498g1.cif
_cod_data_source_block PKS_KrN1_0m_a
_cod_database_code 7240447
_shelx_shelxl_version_number 2018/3
_shelx_space_group_comment
;
The symmetry employed for this shelxl refinement is uniquely defined
by the following loop, which should always be used as a source of
symmetry information in preference to the above space-group names.
They are only intended as comments.
;

loop_
_space_group_symop_operation_xyz
'x, y, z'
'-x+1/2, -y, z+1/2'
'x+1/2, -y+1/2, -z'
'-x, y+1/2, -z+1/2'
'-x, -y, -z'
'x-1/2, y, -z-1/2'
'-x-1/2, y-1/2, z'
'x, -y-1/2, z-1/2'

loop_
_atom_site_label
_atom_site_type_symbol
_atom_site_fract_x
_atom_site_fract_y
_atom_site_fract_z
_atom_site_U_iso_or_equiv
_atom_site_adp_type
_atom_site_occupancy
_atom_site_site_symmetry_order
_atom_site_calc_flag
_atom_site_refinement_flags_posn
_atom_site_refinement_flags_adp
_atom_site_refinement_flags_occupancy
_atom_site_disorder_assembly
_atom_site_disorder_group
N1 N 0.36731(15) 0.48108(10) 0.35952(6) 0.0176(3) Uani 1 1 d . . . . .
C2 C 0.43148(17) 0.45375(12) 0.40006(7) 0.0161(4) Uani 1 1 d . . . . .
N3 N 0.38974(15) 0.42758(10) 0.44675(6) 0.0168(3) Uani 1 1 d . . . . .
C4 C 0.26898(18) 0.42870(13) 0.45281(7) 0.0188(4) Uani 1 1 d . . . . .
C5 C 0.19525(18) 0.45699(13) 0.41288(7) 0.0202(4) Uani 1 1 d . . . . .
H5 H 0.110259 0.458890 0.417294 0.024 Uiso 1 1 calc R U . . .
C6 C 0.24752(19) 0.48268(12) 0.36607(7) 0.0191(4) Uani 1 1 d . . . . .
N7 N 0.55533(15) 0.45146(11) 0.39490(6) 0.0176(3) Uani 1 1 d . . . . .
H7 H 0.597694 0.440029 0.423123 0.021 Uiso 1 1 calc R U . . .
S8 S 0.63031(4) 0.46823(3) 0.34065(2) 0.01555(11) Uani 1 1 d . . . . .
C9 C 0.61126(17) 0.58006(12) 0.32289(7) 0.0154(4) Uani 1 1 d . . . . .
C10 C 0.53130(17) 0.60534(13) 0.28383(7) 0.0165(4) Uani 1 1 d . . . . .
H10 H 0.482717 0.561280 0.267093 0.020 Uiso 1 1 calc R U . . .
C11 C 0.52285(17) 0.69448(13) 0.26950(7) 0.0180(4) Uani 1 1 d . . . . .
H11 H 0.468886 0.711581 0.242520 0.022 Uiso 1 1 calc R U . . .
C12 C 0.59327(18) 0.76055(13) 0.29439(7) 0.0189(4) Uani 1 1 d . . . . .
C13 C 0.67204(18) 0.73372(13) 0.33407(8) 0.0222(4) Uani 1 1 d . . . . .
H13 H 0.719585 0.777570 0.351525 0.027 Uiso 1 1 calc R U . . .
C14 C 0.68130(18) 0.64460(13) 0.34805(8) 0.0201(4) Uani 1 1 d . . . . .
H14 H 0.735468 0.627041 0.374859 0.024 Uiso 1 1 calc R U . . .
C15 C 0.2209(2) 0.39859(15) 0.50457(8) 0.0247(4) Uani 1 1 d . . . . .
H15A H 0.258297 0.341173 0.514259 0.037 Uiso 1 1 calc R U . . .
H15B H 0.133318 0.390861 0.502235 0.037 Uiso 1 1 calc R U . . .
H15C H 0.239635 0.444079 0.531033 0.037 Uiso 1 1 calc R U . . .
C16 C 0.1747(2) 0.51214(15) 0.32016(8) 0.0259(5) Uani 1 1 d . . . . .
H16A H 0.204969 0.570212 0.307542 0.039 Uiso 1 1 calc R U . . .
H16B H 0.090073 0.518411 0.330446 0.039 Uiso 1 1 calc R U . . .
H16C H 0.181436 0.467112 0.292387 0.039 Uiso 1 1 calc R U . . .
O17 O 0.58378(13) 0.41128(9) 0.30043(5) 0.0217(3) Uani 1 1 d . . . . .
O18 O 0.75307(13) 0.45498(9) 0.35698(5) 0.0206(3) Uani 1 1 d . . . . .
N19 N 0.58489(18) 0.84884(12) 0.28099(7) 0.0305(4) Uani 1 1 d . . . . .
H19A H 0.629011 0.889282 0.297270 0.037 Uiso 1 1 calc R U . . .
H19B H 0.535335 0.865611 0.256039 0.037 Uiso 1 1 calc R U . . .
C20 C 0.69784(17) 0.31763(12) 0.56373(7) 0.0172(4) Uani 1 1 d . . . . .
C21 C 0.82459(18) 0.31797(12) 0.56247(7) 0.0182(4) Uani 1 1 d . . . . .
C22 C 0.89079(18) 0.28366(12) 0.60471(8) 0.0192(4) Uani 1 1 d . . . . .
C23 C 0.82818(19) 0.24699(13) 0.64611(7) 0.0207(4) Uani 1 1 d . . . . .
H23 H 0.872093 0.222149 0.674457 0.025 Uiso 1 1 calc R U . . .
C24 C 0.70286(19) 0.24529(13) 0.64760(8) 0.0219(4) Uani 1 1 d . . . . .
H24 H 0.662218 0.219266 0.676499 0.026 Uiso 1 1 calc R U . . .
C25 C 0.63810(18) 0.28155(13) 0.60694(8) 0.0201(4) Uani 1 1 d . . . . .
H25 H 0.552512 0.282066 0.608236 0.024 Uiso 1 1 calc R U . . .
C26 C 0.62982(18) 0.35620(12) 0.51995(7) 0.0187(4) Uani 1 1 d . . . . .
O27 O 0.51329(12) 0.35949(10) 0.52582(5) 0.0221(3) Uani 1 1 d . . . . .
H27 H 0.481804 0.382239 0.499125 0.022 Uiso 1 1 calc . U . . .
O28 O 0.68119(13) 0.38409(10) 0.48010(5) 0.0234(3) Uani 1 1 d . . . . .
O29 O 0.88875(13) 0.35135(10) 0.52207(5) 0.0245(3) Uani 1 1 d . . . . .
H29 H 0.841338 0.370900 0.499190 0.024 Uiso 1 1 calc . U . . .
C30 C 1.02568(19) 0.28909(15) 0.60388(8) 0.0265(5) Uani 1 1 d . . . . .
H30A H 1.058242 0.260858 0.635399 0.040 Uiso 1 1 calc R U . . .
H30B H 1.050567 0.352407 0.602629 0.040 Uiso 1 1 calc R U . . .
H30C H 1.056435 0.257559 0.573085 0.040 Uiso 1 1 calc R U . . .

loop_
_atom_site_aniso_label
_atom_site_aniso_U_11
_atom_site_aniso_U_22
_atom_site_aniso_U_33
_atom_site_aniso_U_23
_atom_site_aniso_U_13
_atom_site_aniso_U_12
N1 0.0230(8) 0.0137(7) 0.0160(7) 0.0002(6) -0.0037(7) -0.0013(6)
C2 0.0222(10) 0.0107(8) 0.0153(9) -0.0013(7) -0.0017(7) -0.0009(7)
N3 0.0210(8) 0.0153(7) 0.0140(7) 0.0001(6) -0.0013(6) -0.0009(6)
C4 0.0221(10) 0.0166(9) 0.0175(9) -0.0043(7) 0.0006(8) -0.0020(7)
C5 0.0190(10) 0.0212(9) 0.0204(9) -0.0035(8) -0.0017(8) -0.0014(8)
C6 0.0245(10) 0.0125(8) 0.0202(9) -0.0027(7) -0.0051(8) -0.0008(7)
N7 0.0198(8) 0.0208(8) 0.0122(7) 0.0040(6) -0.0014(6) -0.0006(6)
S8 0.0200(2) 0.0143(2) 0.0123(2) 0.00037(16) -0.00023(17) 0.00127(17)
C9 0.0187(9) 0.0143(8) 0.0133(8) 0.0020(7) 0.0005(7) 0.0005(7)
C10 0.0191(9) 0.0197(9) 0.0108(8) -0.0021(7) -0.0003(7) -0.0010(7)
C11 0.0193(10) 0.0231(9) 0.0117(8) 0.0027(7) -0.0025(7) 0.0024(7)
C12 0.0198(9) 0.0170(9) 0.0197(9) 0.0040(7) -0.0011(7) 0.0006(7)
C13 0.0210(10) 0.0186(9) 0.0269(11) 0.0019(8) -0.0080(8) -0.0039(8)
C14 0.0197(10) 0.0199(9) 0.0206(9) 0.0034(8) -0.0077(8) -0.0004(8)
C15 0.0259(11) 0.0300(11) 0.0180(9) 0.0009(8) 0.0030(8) -0.0027(9)
C16 0.0273(11) 0.0272(11) 0.0232(10) 0.0016(8) -0.0078(9) 0.0012(9)
O17 0.0308(8) 0.0176(7) 0.0168(7) -0.0027(5) -0.0020(6) 0.0008(6)
O18 0.0206(7) 0.0204(7) 0.0209(7) 0.0018(5) 0.0003(6) 0.0054(6)
N19 0.0367(11) 0.0185(8) 0.0364(11) 0.0062(8) -0.0180(9) -0.0016(8)
C20 0.0220(10) 0.0144(8) 0.0151(9) -0.0020(7) -0.0022(7) 0.0012(7)
C21 0.0230(10) 0.0152(9) 0.0163(9) -0.0035(7) 0.0003(8) 0.0007(7)
C22 0.0217(10) 0.0162(9) 0.0197(9) -0.0043(7) -0.0037(8) 0.0024(7)
C23 0.0287(11) 0.0172(9) 0.0162(9) -0.0027(7) -0.0065(8) 0.0030(8)
C24 0.0282(11) 0.0196(9) 0.0178(9) 0.0013(8) 0.0015(8) 0.0023(8)
C25 0.0205(10) 0.0178(9) 0.0220(10) -0.0010(7) -0.0014(8) 0.0015(8)
C26 0.0231(10) 0.0165(9) 0.0166(9) -0.0030(7) -0.0016(8) 0.0009(8)
O27 0.0205(7) 0.0287(8) 0.0171(7) 0.0042(6) -0.0031(5) 0.0023(6)
O28 0.0237(8) 0.0315(8) 0.0149(7) 0.0036(6) -0.0023(6) 0.0029(6)
O29 0.0208(7) 0.0337(8) 0.0189(7) 0.0056(6) 0.0006(6) 0.0037(6)
C30 0.0236(11) 0.0307(11) 0.0251(11) 0.0009(9) -0.0041(9) 0.0033(9)

loop_
_atom_type_symbol
_atom_type_description
_atom_type_scat_dispersion_real
_atom_type_scat_dispersion_imag
_atom_type_scat_source
C C 0.0033 0.0016 'International Tables Vol C Tables 4.2.6.8 and 6.1.1.4'
H H 0.0000 0.0000 'International Tables Vol C Tables 4.2.6.8 and 6.1.1.4'
N N 0.0061 0.0033 'International Tables Vol C Tables 4.2.6.8 and 6.1.1.4'
O O 0.0106 0.0060 'International Tables Vol C Tables 4.2.6.8 and 6.1.1.4'
S S 0.1246 0.1234 'International Tables Vol C Tables 4.2.6.8 and 6.1.1.4'

loop_
_geom_angle_atom_site_label_1
_geom_angle_atom_site_label_2
_geom_angle_atom_site_label_3
_geom_angle
_geom_angle_site_symmetry_1
_geom_angle_site_symmetry_3
_geom_angle_publ_flag
C2 N1 C6 116.11(17) . . ?
N1 C2 N3 127.22(18) . . ?
N1 C2 N7 117.85(17) . . ?
N3 C2 N7 114.94(16) . . ?
C2 N3 C4 116.22(16) . . ?
N3 C4 C5 120.53(18) . . ?
N3 C4 C15 116.85(17) . . ?
C5 C4 C15 122.62(18) . . ?
C4 C5 C6 118.70(19) . . ?
C4 C5 H5 120.7 . . ?
C6 C5 H5 120.7 . . ?
N1 C6 C5 121.21(18) . . ?
N1 C6 C16 116.25(18) . . ?
C5 C6 C16 122.53(19) . . ?
C2 N7 S8 125.59(13) . . ?
C2 N7 H7 117.2 . . ?
S8 N7 H7 117.2 . . ?
O17 S8 O18 118.11(8) . . ?
O17 S8 N7 109.87(9) . . ?
O18 S8 N7 102.23(8) . . ?
O17 S8 C9 109.38(9) . . ?
O18 S8 C9 108.83(9) . . ?
N7 S8 C9 107.85(9) . . ?
C10 C9 C14 120.33(17) . . ?
C10 C9 S8 121.71(14) . . ?
C14 C9 S8 117.94(14) . . ?
C11 C10 C9 119.70(17) . . ?
C11 C10 H10 120.1 . . ?
C9 C10 H10 120.1 . . ?
C10 C11 C12 120.72(17) . . ?
C10 C11 H11 119.6 . . ?
C12 C11 H11 119.6 . . ?
N19 C12 C13 120.09(18) . . ?
N19 C12 C11 121.31(18) . . ?
C13 C12 C11 118.59(17) . . ?
C14 C13 C12 120.69(18) . . ?
C14 C13 H13 119.7 . . ?
C12 C13 H13 119.7 . . ?
C13 C14 C9 119.96(18) . . ?
C13 C14 H14 120.0 . . ?
C9 C14 H14 120.0 . . ?
C4 C15 H15A 109.5 . . ?
C4 C15 H15B 109.5 . . ?
H15A C15 H15B 109.5 . . ?
C4 C15 H15C 109.5 . . ?
H15A C15 H15C 109.5 . . ?
H15B C15 H15C 109.5 . . ?
C6 C16 H16A 109.5 . . ?
C6 C16 H16B 109.5 . . ?
H16A C16 H16B 109.5 . . ?
C6 C16 H16C 109.5 . . ?
H16A C16 H16C 109.5 . . ?
H16B C16 H16C 109.5 . . ?
C12 N19 H19A 120.0 . . ?
C12 N19 H19B 120.0 . . ?
H19A N19 H19B 120.0 . . ?
C25 C20 C21 119.56(18) . . ?
C25 C20 C26 120.81(18) . . ?
C21 C20 C26 119.62(17) . . ?
O29 C21 C22 116.73(17) . . ?
O29 C21 C20 123.05(17) . . ?
C22 C21 C20 120.22(18) . . ?
C23 C22 C21 118.28(18) . . ?
C23 C22 C30 122.28(18) . . ?
C21 C22 C30 119.43(18) . . ?
C22 C23 C24 122.06(18) . . ?
C22 C23 H23 119.0 . . ?
C24 C23 H23 119.0 . . ?
C25 C24 C23 119.58(19) . . ?
C25 C24 H24 120.2 . . ?
C23 C24 H24 120.2 . . ?
C24 C25 C20 120.24(19) . . ?
C24 C25 H25 119.9 . . ?
C20 C25 H25 119.9 . . ?
O28 C26 O27 122.57(18) . . ?
O28 C26 C20 121.60(18) . . ?
O27 C26 C20 115.82(17) . . ?
C26 O27 H27 109.5 . . ?
C21 O29 H29 109.5 . . ?
C22 C30 H30A 109.5 . . ?
C22 C30 H30B 109.5 . . ?
H30A C30 H30B 109.5 . . ?
C22 C30 H30C 109.5 . . ?
H30A C30 H30C 109.5 . . ?
H30B C30 H30C 109.5 . . ?

loop_
_geom_bond_atom_site_label_1
_geom_bond_atom_site_label_2
_geom_bond_distance
_geom_bond_site_symmetry_2
_geom_bond_publ_flag
N1 C2 1.324(2) . ?
N1 C6 1.340(3) . ?
C2 N3 1.342(2) . ?
C2 N7 1.381(2) . ?
N3 C4 1.349(3) . ?
C4 C5 1.377(3) . ?
C4 C15 1.500(3) . ?
C5 C6 1.387(3) . ?
C5 H5 0.9500 . ?
C6 C16 1.494(3) . ?
N7 S8 1.6409(16) . ?
N7 H7 0.8800 . ?
S8 O17 1.4305(14) . ?
S8 O18 1.4384(15) . ?
S8 C9 1.7343(18) . ?
C9 C10 1.390(3) . ?
C9 C14 1.392(3) . ?
C10 C11 1.376(3) . ?
C10 H10 0.9500 . ?
C11 C12 1.407(3) . ?
C11 H11 0.9500 . ?
C12 N19 1.358(2) . ?
C12 C13 1.400(3) . ?
C13 C14 1.374(3) . ?
C13 H13 0.9500 . ?
C14 H14 0.9500 . ?
C15 H15A 0.9800 . ?
C15 H15B 0.9800 . ?
C15 H15C 0.9800 . ?
C16 H16A 0.9800 . ?
C16 H16B 0.9800 . ?
C16 H16C 0.9800 . ?
N19 H19A 0.8800 . ?
N19 H19B 0.8800 . ?
C20 C25 1.399(3) . ?
C20 C21 1.406(3) . ?
C20 C26 1.470(3) . ?
C21 O29 1.352(2) . ?
C21 C22 1.405(3) . ?
C22 C23 1.381(3) . ?
C22 C30 1.499(3) . ?
C23 C24 1.391(3) . ?
C23 H23 0.9500 . ?
C24 C25 1.377(3) . ?
C24 H24 0.9500 . ?
C25 H25 0.9500 . ?
C26 O28 1.242(2) . ?
C26 O27 1.302(2) . ?
O27 H27 0.8400 . ?
O29 H29 0.8400 . ?
C30 H30A 0.9800 . ?
C30 H30B 0.9800 . ?
C30 H30C 0.9800 . ?
